data_2211252
loop_
_publ_author_name
'Yuan, Wen-Bing'
'Liu, Ming'
'Wu, Shan-Shan'
'Wang, Hai-Yang'
'Zhang, Qi'

_publ_section_title
;<i>trans</i>-Diaquabis(isoquinoline-1-carboxylato-\k^2^<i>N</i>,<i>O</i>)manganese(II)
 dihydrate
;
_journal_coeditor_code AT2143
_journal_issue 12
_journal_name_full 'Acta Crystallographica Section E'
_journal_page_first m3215
_journal_page_last m3216
_journal_paper_doi 10.1107/S1600536806045661
_journal_volume 62
_journal_year 2006
_chemical_formula_iupac '[Mn (C10 H6 N O2)2 (H2 O)2], 2H2 O'
_chemical_formula_moiety 'C20 H16 Mn N2 O6, 2(H2 O1)'
_chemical_formula_sum 'C20 H20 Mn N2 O8'
_chemical_formula_weight 471.32
_chemical_name_systematic
;<i>trans</i>-Diaquabis(isoquinoline-1-carboxylato-\kN,O)manganese(II)
 dihydrate
;
_space_group_IT_number 14
_symmetry_cell_setting monoclinic
_symmetry_space_group_name_Hall '-P 2yn'
_symmetry_space_group_name_H-M 'P 1 21/n 1'
_atom_sites_solution_hydrogens geom
_atom_sites_solution_primary direct
_atom_sites_solution_secondary difmap
_audit_creation_method SHELXL-97
_cell_angle_alpha 90.00
_cell_angle_beta 98.0570(10)
_cell_angle_gamma 90.00
_cell_formula_units_Z 2
_cell_length_a 12.4828(3)
_cell_length_b 5.22520(10)
_cell_length_c 15.2252(4)
_cell_measurement_reflns_used 8864
_cell_measurement_temperature 153(2)
_cell_measurement_theta_max 27.50
_cell_measurement_theta_min 3.30
_cell_volume 983.26(4)
_computing_cell_refinement RAPID-AUTO
_computing_data_collection 'RAPID-AUTO (Rigaku, 2004)'
_computing_data_reduction RAPID-AUTO
_computing_molecular_graphics 'SHELXTL (Sheldrick, 1997b)'
_computing_publication_material SHELXTL
_computing_structure_refinement 'SHELXL97 (Sheldrick, 1997a)'
_computing_structure_solution 'SHELXS97 (Sheldrick, 1997a)'
_diffrn_ambient_temperature 153(2)
_diffrn_measured_fraction_theta_full 0.999
_diffrn_measured_fraction_theta_max 0.999
_diffrn_measurement_device_type 'Rigaku R-AXIS RAPID'
_diffrn_measurement_method \w
_diffrn_radiation_monochromator graphite
_diffrn_radiation_source 'Rotating Anode'
_diffrn_radiation_type MoK\a
_diffrn_radiation_wavelength 0.71073
_diffrn_reflns_av_R_equivalents 0.0131
_diffrn_reflns_av_sigmaI/netI 0.0108
_diffrn_reflns_limit_h_max 16
_diffrn_reflns_limit_h_min -16
_diffrn_reflns_limit_k_max 6
_diffrn_reflns_limit_k_min -6
_diffrn_reflns_limit_l_max 19
_diffrn_reflns_limit_l_min -19
_diffrn_reflns_number 9138
_diffrn_reflns_theta_full 27.48
_diffrn_reflns_theta_max 27.48
_diffrn_reflns_theta_min 3.30
_diffrn_standards_decay_% 0
_diffrn_standards_interval_count 0
_diffrn_standards_interval_time 0
_diffrn_standards_number 0
_exptl_absorpt_coefficient_mu 0.724
_exptl_absorpt_correction_T_max 0.805
_exptl_absorpt_correction_T_min 0.751
_exptl_absorpt_correction_type empirical
_exptl_absorpt_process_details '(SADABS; Sheldrick, 1996)'
_exptl_crystal_colour red
_exptl_crystal_density_diffrn 1.592
_exptl_crystal_density_method 'not measured'
_exptl_crystal_description pillar
_exptl_crystal_F_000 486.0
_exptl_crystal_size_max 0.42
_exptl_crystal_size_mid 0.33
_exptl_crystal_size_min 0.30
_refine_diff_density_max 0.377
_refine_diff_density_min -0.260
_refine_ls_extinction_coef 0.031(2)
_refine_ls_extinction_expression Fc^*^=kFc[1+0.001xFc^2^\l^3^/sin(2\q)]^-1/4^
_refine_ls_extinction_method SHELXL97
_refine_ls_goodness_of_fit_ref 0.981
_refine_ls_hydrogen_treatment mixed
_refine_ls_matrix_type full
_refine_ls_number_parameters 159
_refine_ls_number_reflns 2253
_refine_ls_number_restraints 4
_refine_ls_restrained_S_all 0.980
_refine_ls_R_factor_all 0.0231
_refine_ls_R_factor_gt 0.0224
_refine_ls_shift/su_max 0.001
_refine_ls_shift/su_mean 0.000
_refine_ls_structure_factor_coef Fsqd
_refine_ls_weighting_details 'calc w=1/[\s^2^(Fo^2^)+(0.0426P)^2^+0.4716P] where P=(Fo^2^+2Fc^2^)/3'
_refine_ls_weighting_scheme calc
_refine_ls_wR_factor_gt 0.0660
_refine_ls_wR_factor_ref 0.0665
_reflns_number_gt 2159
_reflns_number_total 2253
_reflns_threshold_expression I>2\s(I)
_cod_data_source_file at2143.cif
_cod_data_source_block I
_cod_original_sg_symbol_H-M 'P 21/n'
_cod_database_code 2211252
_cod_database_fobs_code 2211252

loop_
_symmetry_equiv_pos_as_xyz
'x, y, z'
'-x+1/2, y+1/2, -z+1/2'
'-x, -y, -z'
'x-1/2, -y-1/2, z-1/2'

loop_
_atom_site_type_symbol
_atom_site_label
_atom_site_fract_x
_atom_site_fract_y
_atom_site_fract_z
_atom_site_U_iso_or_equiv
_atom_site_adp_type
_atom_site_calc_flag
_atom_site_refinement_flags
_atom_site_occupancy
Mn Mn 0.5000 0.5000 0.5000 0.01217(10) Uani d S 1
N N 0.35247(7) 0.59109(18) 0.56007(6) 0.01294(19) Uani d . 1
O O1 0.38456(6) 0.21330(15) 0.45057(5) 0.01580(17) Uani d . 1
O O2 0.20960(6) 0.11467(18) 0.43005(6) 0.0224(2) Uani d . 1
O O3 0.44144(7) 0.74703(15) 0.38343(5) 0.01737(18) Uani d D 1
C C1 0.28786(8) 0.2358(2) 0.46770(7) 0.0135(2) Uani d . 1
C C2 0.26959(8) 0.4329(2) 0.53880(7) 0.0122(2) Uani d . 1
C C3 0.17254(8) 0.4503(2) 0.57823(7) 0.0126(2) Uani d . 1
C C4 0.08460(9) 0.2753(2) 0.56330(7) 0.0169(2) Uani d . 1
H H4 0.0869 0.1379 0.5227 0.020 Uiso calc R 1
C C5 -0.00355(9) 0.3036(2) 0.60701(8) 0.0198(2) Uani d . 1
H H5 -0.0613 0.1839 0.5969 0.024 Uiso calc R 1
C C6 -0.00988(10) 0.5076(2) 0.66683(8) 0.0199(3) Uani d . 1
H H6 -0.0718 0.5248 0.6962 0.024 Uiso calc R 1
C C7 0.07263(9) 0.6804(2) 0.68263(7) 0.0183(2) Uani d . 1
H H7 0.0677 0.8182 0.7226 0.022 Uiso calc R 1
C C8 0.16578(8) 0.6544(2) 0.63945(7) 0.0141(2) Uani d . 1
C C9 0.25448(9) 0.8224(2) 0.65794(7) 0.0165(2) Uani d . 1
H H9 0.2511 0.9621 0.6974 0.020 Uiso calc R 1
C C10 0.34519(9) 0.7841(2) 0.61906(7) 0.0160(2) Uani d . 1
H H10 0.4052 0.8956 0.6336 0.019 Uiso calc R 1
H H3A 0.3991(12) 0.679(3) 0.3431(9) 0.034(4) Uiso d D 1
H H3B 0.4166(14) 0.885(2) 0.3984(12) 0.042(5) Uiso d D 1
O O4 0.29966(9) 0.52451(17) 0.24533(6) 0.0240(2) Uani d D 1
H H4A 0.2970(16) 0.537(4) 0.1913(6) 0.038(5) Uiso d D 1
H H4B 0.2823(14) 0.377(2) 0.2538(13) 0.038(5) Uiso d D 1

loop_
_atom_site_aniso_label
_atom_site_aniso_U_11
_atom_site_aniso_U_22
_atom_site_aniso_U_33
_atom_site_aniso_U_12
_atom_site_aniso_U_13
_atom_site_aniso_U_23
Mn 0.00874(13) 0.01280(14) 0.01518(14) -0.00188(7) 0.00239(8) -0.00105(7)
N 0.0111(4) 0.0135(4) 0.0142(4) -0.0014(3) 0.0014(3) -0.0005(3)
O1 0.0120(3) 0.0147(4) 0.0214(4) -0.0020(3) 0.0045(3) -0.0050(3)
O2 0.0147(4) 0.0306(5) 0.0225(4) -0.0085(3) 0.0045(3) -0.0122(4)
O3 0.0182(4) 0.0153(4) 0.0180(4) 0.0013(3) 0.0006(3) -0.0007(3)
C1 0.0130(5) 0.0134(5) 0.0141(5) -0.0015(4) 0.0023(4) -0.0004(4)
C2 0.0112(5) 0.0118(4) 0.0131(4) -0.0005(4) 0.0003(4) 0.0008(4)
C3 0.0115(5) 0.0131(4) 0.0132(5) 0.0005(4) 0.0010(4) 0.0018(4)
C4 0.0140(5) 0.0170(5) 0.0199(5) -0.0019(4) 0.0029(4) -0.0012(4)
C5 0.0133(5) 0.0215(5) 0.0250(6) -0.0035(4) 0.0044(4) 0.0016(4)
C6 0.0147(5) 0.0244(6) 0.0223(6) 0.0036(4) 0.0077(4) 0.0035(4)
C7 0.0180(5) 0.0190(5) 0.0187(5) 0.0037(4) 0.0057(4) -0.0003(4)
C8 0.0140(5) 0.0145(5) 0.0139(5) 0.0019(4) 0.0019(4) 0.0017(4)
C9 0.0189(5) 0.0146(5) 0.0161(5) -0.0006(4) 0.0026(4) -0.0034(4)
C10 0.0157(5) 0.0148(5) 0.0172(5) -0.0040(4) 0.0014(4) -0.0028(4)
O4 0.0339(5) 0.0202(4) 0.0171(4) -0.0035(4) 0.0013(4) -0.0003(3)

loop_
_atom_type_symbol
_atom_type_description
_atom_type_scat_dispersion_real
_atom_type_scat_dispersion_imag
_atom_type_scat_source
C C 0.0033 0.0016 'International Tables Vol C Tables 4.2.6.8 and 6.1.1.4'
H H 0.0000 0.0000 'International Tables Vol C Tables 4.2.6.8 and 6.1.1.4'
N N 0.0061 0.0033 'International Tables Vol C Tables 4.2.6.8 and 6.1.1.4'
O O 0.0106 0.0060 'International Tables Vol C Tables 4.2.6.8 and 6.1.1.4'
Mn Mn 0.3368 0.7283 'International Tables Vol C Tables 4.2.6.8 and 6.1.1.4'

loop_
_geom_angle_atom_site_label_1
_geom_angle_atom_site_label_2
_geom_angle_atom_site_label_3
_geom_angle_site_symmetry_1
_geom_angle_site_symmetry_3
_geom_angle
O1 Mn O1 3_666 . 180.0
O1 Mn N 3_666 3_666 74.84(3)
O1 Mn N . 3_666 105.16(3)
O1 Mn N 3_666 . 105.16(3)
O1 Mn N . . 74.84(3)
N Mn N 3_666 . 179.9990(10)
O1 Mn O3 3_666 . 90.24(3)
O1 Mn O3 . . 89.76(3)
N Mn O3 3_666 . 89.69(3)
N Mn O3 . . 90.31(3)
O1 Mn O3 3_666 3_666 89.76(3)
O1 Mn O3 . 3_666 90.24(3)
N Mn O3 3_666 3_666 90.31(3)
N Mn O3 . 3_666 89.68(3)
O3 Mn O3 . 3_666 180.0
C2 N C10 . . 120.00(9)
C2 N Mn . . 115.39(7)
C10 N Mn . . 124.50(7)
C1 O1 Mn . . 118.25(7)
Mn O3 H3A . . 116.4(13)
Mn O3 H3B . . 112.1(13)
H3A O3 H3B . . 110.5(18)
O2 C1 O1 . . 124.56(10)
O2 C1 C2 . . 119.02(9)
O1 C1 C2 . . 116.40(9)
N C2 C3 . . 122.37(10)
N C2 C1 . . 113.71(9)
C3 C2 C1 . . 123.92(9)
C4 C3 C8 . . 118.04(10)
C4 C3 C2 . . 124.96(10)
C8 C3 C2 . . 116.96(10)
C5 C4 C3 . . 120.48(10)
C5 C4 H4 . . 119.8
C3 C4 H4 . . 119.8
C4 C5 C6 . . 121.03(11)
C4 C5 H5 . . 119.5
C6 C5 H5 . . 119.5
C7 C6 C5 . . 120.27(11)
C7 C6 H6 . . 119.9
C5 C6 H6 . . 119.9
C6 C7 C8 . . 120.11(10)
C6 C7 H7 . . 119.9
C8 C7 H7 . . 119.9
C9 C8 C7 . . 121.27(10)
C9 C8 C3 . . 118.63(9)
C7 C8 C3 . . 120.06(10)
C10 C9 C8 . . 119.89(10)
C10 C9 H9 . . 120.1
C8 C9 H9 . . 120.1
N C10 C9 . . 122.08(10)
N C10 H10 . . 119.0
C9 C10 H10 . . 119.0
H4A O4 H4B . . 104.9(18)

loop_
_geom_bond_atom_site_label_1
_geom_bond_atom_site_label_2
_geom_bond_site_symmetry_2
_geom_bond_distance
Mn O1 3_666 2.1408(8)
Mn O1 . 2.1408(8)
Mn N 3_666 2.2196(9)
Mn N . 2.2196(9)
Mn O3 . 2.2331(8)
Mn O3 3_666 2.2332(8)
N C2 . 1.3285(14)
N C10 . 1.3619(14)
O1 C1 . 1.2756(13)
O2 C1 . 1.2354(13)
O3 H3A . 0.831(9)
O3 H3B . 0.828(9)
C1 C2 . 1.5342(14)
C2 C3 . 1.4284(14)
C3 C4 . 1.4220(15)
C3 C8 . 1.4268(15)
C4 C5 . 1.3715(15)
C4 H4 . 0.9500
C5 C6 . 1.4115(17)
C5 H5 . 0.9500
C6 C7 . 1.3652(17)
C6 H6 . 0.9500
C7 C8 . 1.4202(14)
C7 H7 . 0.9500
C8 C9 . 1.4101(15)
C9 C10 . 1.3641(15)
C9 H9 . 0.9500
C10 H10 . 0.9500
O4 H4A . 0.821(9)
O4 H4B . 0.816(9)

loop_
_geom_hbond_atom_site_label_D
_geom_hbond_atom_site_label_H
_geom_hbond_atom_site_label_A
_geom_hbond_site_symmetry_A
_geom_hbond_distance_DH
_geom_hbond_distance_HA
_geom_hbond_distance_DA
_geom_hbond_angle_DHA
O3 H3A O4 . 0.831(9) 1.973(9) 2.8038(12) 178.6(18)
O3 H3B O1 1_565 0.828(9) 1.957(10) 2.7728(11) 168.6(19)
O4 H4A O2 2 0.821(9) 1.882(10) 2.6980(12) 171.9(18)
O4 H4B O4 2_545 0.816(9) 2.108(10) 2.9038(9) 165.1(18)

loop_
_geom_torsion_atom_site_label_1
_geom_torsion_atom_site_label_2
_geom_torsion_atom_site_label_3
_geom_torsion_atom_site_label_4
_geom_torsion_site_symmetry_1
_geom_torsion
O1 Mn N C2 3_666 -179.25(7)
O1 Mn N C2 . 0.75(7)
N Mn N C2 3_666 -81(18)
O3 Mn N C2 . 90.41(7)
O3 Mn N C2 3_666 -89.59(7)
O1 Mn N C10 3_666 -3.03(9)
O1 Mn N C10 . 176.97(9)
N Mn N C10 3_666 95(18)
O3 Mn N C10 . -93.36(9)
O3 Mn N C10 3_666 86.64(9)
O1 Mn O1 C1 3_666 36(7)
N Mn O1 C1 3_666 -172.93(7)
N Mn O1 C1 . 7.07(7)
O3 Mn O1 C1 . -83.32(8)
O3 Mn O1 C1 3_666 96.68(8)
Mn O1 C1 O2 . 165.56(9)
Mn O1 C1 C2 . -12.96(12)
C10 N C2 C3 . -2.43(15)
Mn N C2 C3 . 173.98(8)
C10 N C2 C1 . 176.68(9)
Mn N C2 C1 . -6.91(11)
O2 C1 C2 N . -165.45(10)
O1 C1 C2 N . 13.17(13)
O2 C1 C2 C3 . 13.65(16)
O1 C1 C2 C3 . -167.74(10)
N C2 C3 C4 . -174.98(10)
C1 C2 C3 C4 . 6.00(16)
N C2 C3 C8 . 2.77(15)
C1 C2 C3 C8 . -176.25(9)
C8 C3 C4 C5 . -0.17(16)
C2 C3 C4 C5 . 177.57(10)
C3 C4 C5 C6 . 0.77(17)
C4 C5 C6 C7 . -0.43(18)
C5 C6 C7 C8 . -0.52(17)
C6 C7 C8 C9 . -176.76(10)
C6 C7 C8 C3 . 1.11(16)
C4 C3 C8 C9 . 177.16(10)
C2 C3 C8 C9 . -0.75(15)
C4 C3 C8 C7 . -0.76(15)
C2 C3 C8 C7 . -178.68(9)
C7 C8 C9 C10 . 176.40(10)
C3 C8 C9 C10 . -1.50(16)
C2 N C10 C9 . -0.02(16)
Mn N C10 C9 . -176.08(8)
C8 C9 C10 N . 1.99(17)
